data_2234789
loop_
_publ_author_name
'Fun, Hoong-Kun'
'Ooi, Chin Wei'
'Nayak, Prakash S.'
'Narayana, B.'
'Sarojini, B. K.'

_publ_section_title
;
 <i>N</i>-(3,4-Difluorophenyl)-2,2-diphenylacetamide
;
_journal_coeditor_code RZ2732
_journal_issue 5
_journal_name_full 'Acta Crystallographica Section E'
_journal_page_first o1349
_journal_page_last o1350
_journal_paper_doi 10.1107/S1600536812014675
_journal_volume 68
_journal_year 2012
_chemical_formula_iupac 'C20 H15 F2 N O'
_chemical_formula_moiety 'C20 H15 F2 N O'
_chemical_formula_sum 'C20 H15 F2 N O'
_chemical_formula_weight 323.33
_chemical_name_systematic
;
<i>N</i>-(3,4-Difluorophenyl)-2,2-diphenylacetamide
;
_space_group_IT_number 14
_symmetry_cell_setting monoclinic
_symmetry_space_group_name_Hall '-P 2ybc'
_symmetry_space_group_name_H-M 'P 1 21/c 1'
_atom_sites_solution_hydrogens geom
_atom_sites_solution_primary direct
_atom_sites_solution_secondary difmap
_audit_creation_method SHELXL-97
_cell_angle_alpha 90.00
_cell_angle_beta 117.0640(10)
_cell_angle_gamma 90.00
_cell_formula_units_Z 4
_cell_length_a 9.9756(2)
_cell_length_b 18.0181(3)
_cell_length_c 9.8107(2)
_cell_measurement_reflns_used 9889
_cell_measurement_temperature 100.0(10)
_cell_measurement_theta_max 33.52
_cell_measurement_theta_min 2.26
_cell_volume 1570.30(5)
_computing_cell_refinement 'SAINT (Bruker, 2009)'
_computing_data_collection 'APEX2 (Bruker, 2009)'
_computing_data_reduction 'SAINT (Bruker, 2009)'
_computing_molecular_graphics 'SHELXTL (Sheldrick, 2008)'
_computing_publication_material
;
SHELXTL (Sheldrick, 2008) and PLATON (Spek, 2009)
;
_computing_structure_refinement 'SHELXTL (Sheldrick, 2008)'
_computing_structure_solution 'SHELXTL (Sheldrick, 2008)'
_diffrn_ambient_temperature 100.0(10)
_diffrn_measured_fraction_theta_full 0.993
_diffrn_measured_fraction_theta_max 0.993
_diffrn_measurement_device_type
;
Bruker SMART APEXII CCD area-detector
;
_diffrn_measurement_method '\f and \w scans'
_diffrn_radiation_monochromator graphite
_diffrn_radiation_source 'fine-focus sealed tube'
_diffrn_radiation_type MoK\a
_diffrn_radiation_wavelength 0.71073
_diffrn_reflns_av_R_equivalents 0.0277
_diffrn_reflns_av_sigmaI/netI 0.0253
_diffrn_reflns_limit_h_max 15
_diffrn_reflns_limit_h_min -15
_diffrn_reflns_limit_k_max 28
_diffrn_reflns_limit_k_min -21
_diffrn_reflns_limit_l_max 15
_diffrn_reflns_limit_l_min -15
_diffrn_reflns_number 30289
_diffrn_reflns_theta_full 33.80
_diffrn_reflns_theta_max 33.80
_diffrn_reflns_theta_min 2.26
_diffrn_standards_number 0
_exptl_absorpt_coefficient_mu 0.100
_exptl_absorpt_correction_T_max 0.9639
_exptl_absorpt_correction_T_min 0.9474
_exptl_absorpt_correction_type multi-scan
_exptl_absorpt_process_details '(<i>SADABS</i>; Bruker, 2009)'
_exptl_crystal_colour colourless
_exptl_crystal_density_diffrn 1.368
_exptl_crystal_density_method 'not measured'
_exptl_crystal_description Block
_exptl_crystal_F_000 672
_exptl_crystal_size_max 0.54
_exptl_crystal_size_mid 0.41
_exptl_crystal_size_min 0.37
_refine_diff_density_max 0.351
_refine_diff_density_min -0.223
_refine_ls_extinction_method none
_refine_ls_goodness_of_fit_ref 1.026
_refine_ls_hydrogen_treatment mixed
_refine_ls_matrix_type full
_refine_ls_number_parameters 231
_refine_ls_number_reflns 6276
_refine_ls_number_restraints 0
_refine_ls_restrained_S_all 1.026
_refine_ls_R_factor_all 0.0697
_refine_ls_R_factor_gt 0.0518
_refine_ls_shift/su_max 0.001
_refine_ls_shift/su_mean 0.000
_refine_ls_structure_factor_coef Fsqd
_refine_ls_weighting_details 'calc w=1/[\s^2^(Fo^2^)+(0.0529P)^2^+0.4840P] where P=(Fo^2^+2Fc^2^)/3'
_refine_ls_weighting_scheme calc
_refine_ls_wR_factor_gt 0.1198
_refine_ls_wR_factor_ref 0.1303
_reflns_number_gt 4829
_reflns_number_total 6276
_reflns_threshold_expression I>2\s(I)
_cod_data_source_file rz2732.cif
_cod_data_source_block I
_cod_original_cell_volume 1570.29(5)
_cod_original_sg_symbol_H-M 'P 21/c'
_cod_database_code 2234789
_cod_database_fobs_code 2234789

loop_
_symmetry_equiv_pos_as_xyz
'x, y, z'
'-x, y+1/2, -z+1/2'
'-x, -y, -z'
'x, -y-1/2, z-1/2'

loop_
_atom_site_type_symbol
_atom_site_label
_atom_site_fract_x
_atom_site_fract_y
_atom_site_fract_z
_atom_site_U_iso_or_equiv
_atom_site_adp_type
_atom_site_calc_flag
_atom_site_refinement_flags
_atom_site_occupancy
_atom_site_symmetry_multiplicity
_atom_site_disorder_assembly
_atom_site_disorder_group
F F1 0.47032(19) 0.52149(9) 0.89774(16) 0.0561(5) Uani d P 0.557(2) 1 A 1
F F1X 0.56321(18) 0.57786(10) 0.4987(2) 0.0389(5) Uani d P 0.443(2) 1 A 2
F F2 0.63567(10) 0.50352(5) 0.75745(11) 0.0597(3) Uani d . 1 1 . .
O O1 0.13830(10) 0.74131(4) 0.30771(8) 0.03033(18) Uani d . 1 1 . .
N N1 0.16602(10) 0.70449(5) 0.54187(9) 0.02392(17) Uani d . 1 1 . .
C C1 -0.28769(13) 0.78053(6) 0.36744(13) 0.0319(2) Uani d . 1 1 . .
H H1A -0.2742 0.8252 0.4238 0.038 Uiso calc R 1 1 . .
C C2 -0.42202(15) 0.74209(7) 0.31632(16) 0.0392(3) Uani d . 1 1 . .
H H2A -0.4989 0.7598 0.3397 0.047 Uiso calc R 1 1 . .
C C3 -0.44453(15) 0.67783(8) 0.23120(16) 0.0412(3) Uani d . 1 1 . .
H H3A -0.5370 0.6516 0.1954 0.049 Uiso calc R 1 1 . .
C C4 -0.33179(16) 0.65211(7) 0.19871(15) 0.0409(3) Uani d . 1 1 . .
H H4A -0.3472 0.6082 0.1397 0.049 Uiso calc R 1 1 . .
C C5 -0.19550(14) 0.69013(7) 0.25202(13) 0.0334(2) Uani d . 1 1 . .
H H5A -0.1183 0.6718 0.2298 0.040 Uiso calc R 1 1 . .
C C6 -0.17167(12) 0.75480(6) 0.33758(11) 0.02586(19) Uani d . 1 1 . .
C C7 -0.02249(12) 0.79671(6) 0.40525(10) 0.02398(18) Uani d . 1 1 . .
H H7A 0.0016 0.8095 0.5132 0.029 Uiso calc R 1 1 . .
C C8 -0.02398(12) 0.86899(5) 0.32524(11) 0.02398(18) Uani d . 1 1 . .
C C9 0.06364(13) 0.92810(6) 0.41162(12) 0.0299(2) Uani d . 1 1 . .
H H9A 0.1219 0.9227 0.5192 0.036 Uiso calc R 1 1 . .
C C10 0.06666(15) 0.99493(6) 0.34203(14) 0.0344(2) Uani d . 1 1 . .
H H10A 0.1272 1.0348 0.4020 0.041 Uiso calc R 1 1 . .
C C11 -0.01879(15) 1.00341(6) 0.18504(14) 0.0335(2) Uani d . 1 1 . .
H H11A -0.0178 1.0492 0.1374 0.040 Uiso calc R 1 1 . .
C C12 -0.10549(13) 0.94485(6) 0.09827(13) 0.0315(2) Uani d . 1 1 . .
H H12A -0.1634 0.9505 -0.0093 0.038 Uiso calc R 1 1 . .
C C13 -0.10860(12) 0.87771(6) 0.16718(11) 0.02652(19) Uani d . 1 1 . .
H H13A -0.1683 0.8378 0.1066 0.032 Uiso calc R 1 1 . .
C C14 0.10303(12) 0.74572(5) 0.41253(10) 0.02300(18) Uani d . 1 1 . .
C C15 0.28155(11) 0.65108(5) 0.58492(10) 0.02453(19) Uani d . 1 1 . .
C C16 0.31134(13) 0.61006(6) 0.71693(11) 0.0316(2) Uani d . 1 1 A .
H H16A 0.2508 0.6162 0.7679 0.038 Uiso calc R 1 1 . .
C C17 0.43000(15) 0.56061(7) 0.77189(13) 0.0407(3) Uani d . 1 1 . .
H H17A 0.4512 0.5327 0.8616 0.049 Uiso calc PR 0.443(2) 1 A 2
C C18 0.51753(15) 0.55115(7) 0.69909(15) 0.0426(3) Uani d . 1 1 A .
C C19 0.48590(14) 0.58994(7) 0.56743(14) 0.0370(3) Uani d . 1 1 . .
H H19A 0.5457 0.5822 0.5160 0.044 Uiso calc PR 0.557(2) 1 A 1
C C20 0.36784(12) 0.64020(6) 0.50857(12) 0.0284(2) Uani d . 1 1 A .
H H20A 0.3463 0.6668 0.4173 0.034 Uiso calc R 1 1 . .
H H1N1 0.1318(17) 0.7138(8) 0.6086(17) 0.038(4) Uiso d . 1 1 . .

loop_
_atom_site_aniso_label
_atom_site_aniso_U_11
_atom_site_aniso_U_22
_atom_site_aniso_U_33
_atom_site_aniso_U_12
_atom_site_aniso_U_13
_atom_site_aniso_U_23
F1 0.0638(10) 0.0395(8) 0.0371(7) -0.0028(7) -0.0014(7) 0.0203(6)
F1X 0.0291(8) 0.0390(9) 0.0512(10) 0.0090(7) 0.0206(7) 0.0087(7)
F2 0.0463(5) 0.0449(5) 0.0598(5) 0.0190(4) -0.0003(4) 0.0138(4)
O1 0.0440(4) 0.0325(4) 0.0208(3) 0.0134(3) 0.0203(3) 0.0071(3)
N1 0.0304(4) 0.0267(4) 0.0160(3) 0.0008(3) 0.0118(3) 0.0027(3)
C1 0.0358(6) 0.0282(5) 0.0345(5) 0.0092(4) 0.0184(4) 0.0082(4)
C2 0.0332(6) 0.0376(6) 0.0483(7) 0.0096(5) 0.0198(5) 0.0154(5)
C3 0.0347(6) 0.0402(7) 0.0429(6) -0.0029(5) 0.0126(5) 0.0131(5)
C4 0.0485(7) 0.0336(6) 0.0398(6) -0.0085(5) 0.0195(6) -0.0023(5)
C5 0.0405(6) 0.0308(5) 0.0332(5) -0.0027(5) 0.0205(5) -0.0032(4)
C6 0.0326(5) 0.0244(4) 0.0223(4) 0.0032(4) 0.0140(4) 0.0047(3)
C7 0.0324(5) 0.0243(4) 0.0185(4) 0.0036(4) 0.0144(3) -0.0003(3)
C8 0.0311(5) 0.0225(4) 0.0228(4) 0.0043(4) 0.0161(4) -0.0008(3)
C9 0.0409(6) 0.0266(5) 0.0263(4) -0.0002(4) 0.0189(4) -0.0054(4)
C10 0.0471(7) 0.0241(5) 0.0403(6) -0.0028(5) 0.0271(5) -0.0073(4)
C11 0.0433(6) 0.0236(5) 0.0432(6) 0.0061(4) 0.0280(5) 0.0052(4)
C12 0.0350(5) 0.0312(5) 0.0304(5) 0.0059(4) 0.0167(4) 0.0077(4)
C13 0.0312(5) 0.0257(5) 0.0241(4) 0.0030(4) 0.0139(4) 0.0016(3)
C14 0.0307(5) 0.0227(4) 0.0169(3) 0.0018(4) 0.0120(3) 0.0009(3)
C15 0.0281(5) 0.0220(4) 0.0182(3) -0.0023(4) 0.0059(3) 0.0023(3)
C16 0.0382(6) 0.0274(5) 0.0215(4) -0.0067(4) 0.0069(4) 0.0051(4)
C17 0.0451(7) 0.0289(6) 0.0278(5) -0.0035(5) -0.0010(5) 0.0100(4)
C18 0.0370(6) 0.0289(6) 0.0396(6) 0.0062(5) -0.0020(5) 0.0058(5)
C19 0.0332(6) 0.0319(6) 0.0374(6) 0.0046(5) 0.0086(5) 0.0013(4)
C20 0.0304(5) 0.0270(5) 0.0244(4) 0.0035(4) 0.0094(4) 0.0035(3)

loop_
_atom_type_symbol
_atom_type_description
_atom_type_scat_dispersion_real
_atom_type_scat_dispersion_imag
_atom_type_scat_source
C C 0.0033 0.0016 'International Tables Vol C Tables 4.2.6.8 and 6.1.1.4'
H H 0.0000 0.0000 'International Tables Vol C Tables 4.2.6.8 and 6.1.1.4'
N N 0.0061 0.0033 'International Tables Vol C Tables 4.2.6.8 and 6.1.1.4'
O O 0.0106 0.0060 'International Tables Vol C Tables 4.2.6.8 and 6.1.1.4'
F F 0.0171 0.0103 'International Tables Vol C Tables 4.2.6.8 and 6.1.1.4'

loop_
_geom_angle_atom_site_label_1
_geom_angle_atom_site_label_2
_geom_angle_atom_site_label_3
_geom_angle
C14 N1 C15 128.51(8)
C14 N1 H1N1 114.9(10)
C15 N1 H1N1 116.6(10)
C2 C1 C6 121.09(11)
C2 C1 H1A 119.5
C6 C1 H1A 119.5
C1 C2 C3 120.10(12)
C1 C2 H2A 120.0
C3 C2 H2A 120.0
C4 C3 C2 119.61(12)
C4 C3 H3A 120.2
C2 C3 H3A 120.2
C3 C4 C5 120.39(12)
C3 C4 H4A 119.8
C5 C4 H4A 119.8
C6 C5 C4 120.49(11)
C6 C5 H5A 119.8
C4 C5 H5A 119.8
C5 C6 C1 118.30(11)
C5 C6 C7 122.82(10)
C1 C6 C7 118.83(9)
C8 C7 C6 114.95(8)
C8 C7 C14 110.80(8)
C6 C7 C14 109.82(8)
C8 C7 H7A 107.0
C6 C7 H7A 107.0
C14 C7 H7A 107.0
C9 C8 C13 118.95(9)
C9 C8 C7 119.05(9)
C13 C8 C7 121.99(9)
C10 C9 C8 120.71(10)
C10 C9 H9A 119.6
C8 C9 H9A 119.6
C11 C10 C9 120.01(11)
C11 C10 H10A 120.0
C9 C10 H10A 120.0
C12 C11 C10 119.66(10)
C12 C11 H11A 120.2
C10 C11 H11A 120.2
C11 C12 C13 120.60(10)
C11 C12 H12A 119.7
C13 C12 H12A 119.7
C12 C13 C8 120.06(10)
C12 C13 H13A 120.0
C8 C13 H13A 120.0
O1 C14 N1 124.08(9)
O1 C14 C7 122.62(8)
N1 C14 C7 113.25(8)
C20 C15 C16 120.11(10)
C20 C15 N1 123.88(8)
C16 C15 N1 115.95(9)
C17 C16 C15 119.03(11)
C17 C16 H16A 120.5
C15 C16 H16A 120.5
F1 C17 C18 115.35(14)
F1 C17 C16 123.65(15)
C18 C17 C16 120.96(11)
C18 C17 H17A 119.5
C16 C17 H17A 119.5
F2 C18 C17 119.82(12)
F2 C18 C19 120.18(14)
C17 C18 C19 120.00(11)
F1X C19 C18 118.92(13)
F1X C19 C20 120.23(13)
C18 C19 C20 120.82(12)
C18 C19 H19A 119.6
C20 C19 H19A 119.6
C19 C20 C15 119.03(10)
C19 C20 H20A 120.5
C15 C20 H20A 120.5

loop_
_geom_bond_atom_site_label_1
_geom_bond_atom_site_label_2
_geom_bond_distance
F1 C17 1.3157(17)
F1X C19 1.253(2)
F2 C18 1.3561(14)
O1 C14 1.2316(11)
N1 C14 1.3533(12)
N1 C15 1.4107(14)
N1 H1N1 0.881(15)
C1 C2 1.3839(18)
C1 C6 1.3960(15)
C1 H1A 0.9500
C2 C3 1.385(2)
C2 H2A 0.9500
C3 C4 1.381(2)
C3 H3A 0.9500
C4 C5 1.3944(18)
C4 H4A 0.9500
C5 C6 1.3918(15)
C5 H5A 0.9500
C6 C7 1.5253(15)
C7 C8 1.5172(14)
C7 C14 1.5283(14)
C7 H7A 1.0000
C8 C9 1.3938(15)
C8 C13 1.3967(13)
C9 C10 1.3913(16)
C9 H9A 0.9500
C10 C11 1.3883(18)
C10 H10A 0.9500
C11 C12 1.3843(17)
C11 H11A 0.9500
C12 C13 1.3931(15)
C12 H12A 0.9500
C13 H13A 0.9500
C15 C20 1.3882(15)
C15 C16 1.4006(13)
C16 C17 1.3802(18)
C16 H16A 0.9500
C17 C18 1.367(2)
C17 H17A 0.9500
C18 C19 1.3733(18)
C19 C20 1.3863(16)
C19 H19A 0.9500
C20 H20A 0.9500

loop_
_geom_hbond_atom_site_label_D
_geom_hbond_atom_site_label_H
_geom_hbond_atom_site_label_A
_geom_hbond_site_symmetry_A
_geom_hbond_distance_DH
_geom_hbond_distance_HA
_geom_hbond_distance_DA
_geom_hbond_angle_DHA
_geom_hbond_publ_flag
N1 H1N1 O1 4_576 0.881(15) 2.088(16) 2.9134(11) 155.7(14) yes
C13 H13A Cg1 4_564 0.9500 2.98 3.7633(11) 140 yes
C16 H16A Cg2 4_565 0.9500 2.82 3.5998(15) 140 yes
C20 H20A O1 . 0.9500 2.2900 2.8878(14) 120.00 yes

loop_
_geom_torsion_atom_site_label_1
_geom_torsion_atom_site_label_2
_geom_torsion_atom_site_label_3
_geom_torsion_atom_site_label_4
_geom_torsion
C6 C1 C2 C3 -1.41(17)
C1 C2 C3 C4 0.48(18)
C2 C3 C4 C5 0.48(19)
C3 C4 C5 C6 -0.52(19)
C4 C5 C6 C1 -0.38(16)
C4 C5 C6 C7 177.03(10)
C2 C1 C6 C5 1.35(16)
C2 C1 C6 C7 -176.17(10)
C5 C6 C7 C8 106.72(11)
C1 C6 C7 C8 -75.88(11)
C5 C6 C7 C14 -19.02(12)
C1 C6 C7 C14 158.38(9)
C6 C7 C8 C9 145.85(9)
C14 C7 C8 C9 -88.93(10)
C6 C7 C8 C13 -35.24(13)
C14 C7 C8 C13 89.99(11)
C13 C8 C9 C10 0.23(16)
C7 C8 C9 C10 179.18(10)
C8 C9 C10 C11 0.33(17)
C9 C10 C11 C12 -0.68(17)
C10 C11 C12 C13 0.46(17)
C11 C12 C13 C8 0.11(16)
C9 C8 C13 C12 -0.45(15)
C7 C8 C13 C12 -179.37(9)
C15 N1 C14 O1 1.15(17)
C15 N1 C14 C7 178.67(9)
C8 C7 C14 O1 -37.01(13)
C6 C7 C14 O1 91.06(11)
C8 C7 C14 N1 145.43(9)
C6 C7 C14 N1 -86.51(10)
C14 N1 C15 C20 10.68(16)
C14 N1 C15 C16 -172.12(10)
C20 C15 C16 C17 1.90(16)
N1 C15 C16 C17 -175.41(10)
C15 C16 C17 F1 177.53(13)
C15 C16 C17 C18 -0.26(18)
F1 C17 C18 F2 0.46(19)
C16 C17 C18 F2 178.43(11)
F1 C17 C18 C19 -179.40(13)
C16 C17 C18 C19 -1.44(19)
F2 C18 C19 F1X 3.4(2)
C17 C18 C19 F1X -176.70(14)
F2 C18 C19 C20 -178.36(11)
C17 C18 C19 C20 1.50(19)
F1X C19 C20 C15 178.32(14)
C18 C19 C20 C15 0.14(18)
C16 C15 C20 C19 -1.84(16)
N1 C15 C20 C19 175.24(10)
